data_4132094
loop_
_publ_author_name
'Connor, Bridget A.'
'Leppert, Linn'
'Smith, Matthew D.'
'Neaton, Jeffrey B.'
'Karunadasa, Hemamala I.'

_publ_section_title
;
 Layered Halide Double Perovskites: Dimensional Reduction of
 Cs<sub>2</sub>AgBiBr<sub>6</sub>.
;
_journal_issue 15
_journal_name_full 'Journal of the American Chemical Society'
_journal_page_first 5235
_journal_page_last 5240
_journal_paper_doi 10.1021/jacs.8b01543
_journal_volume 140
_journal_year 2018
_chemical_formula_moiety 'Ag Bi Br8, 4(C4 H12 N)'
_chemical_formula_sum 'C16 H48 Ag Bi Br8 N4'
_chemical_formula_weight 1252.71
_chemical_name_systematic 'tetra(butylammonium) octabromoargentobismuthate'
_space_group_crystal_system monoclinic
_space_group_IT_number 12
_space_group_name_Hall '-C 2y'
_space_group_name_H-M_alt 'C 1 2/m 1'
_atom_sites_solution_hydrogens geom
_atom_sites_solution_primary dual
_audit_creation_date 2017-06-19
_audit_creation_method
;
Olex2 1.2
(compiled 2017.01.04 svn.r3372 for OlexSys, GUI svn.r5292)
;
_cell_angle_alpha 90
_cell_angle_beta 90.081(4)
_cell_angle_gamma 90
_cell_formula_units_Z 2
_cell_length_a 27.0451(15)
_cell_length_b 8.1328(4)
_cell_length_c 8.4296(4)
_cell_measurement_reflns_used 6118
_cell_measurement_temperature 298.15
_cell_measurement_theta_max 38.33
_cell_measurement_theta_min 3.37
_cell_volume 1854.11(16)
_computing_cell_refinement 'SAINT v8.34A (Bruker, 2013)'
_computing_data_collection 'Bruker APEX3 Bruker-AXS, Madison WI'
_computing_data_reduction 'SAINT v8.34A (Bruker, 2013)'
_computing_molecular_graphics 'Olex2 (Dolomanov et al., 2009)'
_computing_publication_material 'Olex2 (Dolomanov et al., 2009)'
_computing_structure_refinement 'ShelXL (Sheldrick, 2015)'
_computing_structure_solution 'ShelXT (Sheldrick, 2015)'
_diffrn_ambient_temperature 298.15
_diffrn_detector 'CCD area detector'
_diffrn_detector_area_resol_mean 10.42
_diffrn_detector_type 'PHOTON 100 Detector'
_diffrn_measured_fraction_theta_full 0.995
_diffrn_measured_fraction_theta_max 0.994
_diffrn_measurement_device 'Bruker-Nonius APEXII CCD area detector and D8 diffractometer'
_diffrn_measurement_device_type 'Bruker D8 with PHOTON 100 detector'
_diffrn_measurement_method '\f and \w shutterless scans'
_diffrn_radiation_collimation '0.2 mm sinlge-pinhole'
_diffrn_radiation_monochromator 'silicon 111'
_diffrn_radiation_probe x-ray
_diffrn_radiation_type synchrotron
_diffrn_radiation_wavelength 0.9919
_diffrn_reflns_av_R_equivalents 0.0393
_diffrn_reflns_av_unetI/netI 0.0306
_diffrn_reflns_Laue_measured_fraction_full 0.995
_diffrn_reflns_Laue_measured_fraction_max 0.994
_diffrn_reflns_limit_h_max 33
_diffrn_reflns_limit_h_min -31
_diffrn_reflns_limit_k_max 10
_diffrn_reflns_limit_k_min -10
_diffrn_reflns_limit_l_max 10
_diffrn_reflns_limit_l_min -10
_diffrn_reflns_number 7934
_diffrn_reflns_point_group_measured_fraction_full 0.995
_diffrn_reflns_point_group_measured_fraction_max 0.994
_diffrn_reflns_theta_full 36.523
_diffrn_reflns_theta_max 38.315
_diffrn_reflns_theta_min 2.102
_diffrn_source
;
Advanced Light Source, station 11.3.1
;
_diffrn_source_type 'Bend magnet, Station 11.3.1, ALS, LBNL'
_diffrn_standards_number 0
_exptl_absorpt_coefficient_mu 7.126
_exptl_absorpt_correction_T_max 0.4401
_exptl_absorpt_correction_T_min 0.2902
_exptl_absorpt_correction_type multi-scan
_exptl_absorpt_process_details
;
SADABS-2014/5 (Bruker,2014/5) was used for absorption correction. 
wR2(int) was 0.0891 before and 0.0463 after correction. 
The Ratio of minimum to maximum transmission is 0.6594. 
The \l/2 correction factor is Not present.
;
_exptl_crystal_colour 'clear yellow'
_exptl_crystal_colour_lustre clear
_exptl_crystal_colour_primary yellow
_exptl_crystal_density_diffrn 2.244
_exptl_crystal_description plate
_exptl_crystal_F_000 1164
_exptl_crystal_recrystallization_method
;
Crystallized by slow cooling an HBr solution containing 
a 1:1:10 ratio of BiBr3, AgBr, and butylamine.
;
_exptl_crystal_size_max 0.2
_exptl_crystal_size_mid 0.2
_exptl_crystal_size_min 0.02
_refine_diff_density_max 0.856
_refine_diff_density_min -0.468
_refine_diff_density_rms 0.109
_refine_ls_extinction_method none
_refine_ls_goodness_of_fit_ref 1.167
_refine_ls_hydrogen_treatment constr
_refine_ls_matrix_type full
_refine_ls_number_parameters 125
_refine_ls_number_reflns 2020
_refine_ls_number_restraints 82
_refine_ls_restrained_S_all 1.168
_refine_ls_R_factor_all 0.0431
_refine_ls_R_factor_gt 0.0366
_refine_ls_shift/su_max 0.000
_refine_ls_shift/su_mean 0.000
_refine_ls_structure_factor_coef Fsqd
_refine_ls_weighting_details 'w=1/[\s^2^(Fo^2^)+(0.0407P)^2^+4.4244P] where P=(Fo^2^+2Fc^2^)/3'
_refine_ls_weighting_scheme calc
_refine_ls_wR_factor_gt 0.0915
_refine_ls_wR_factor_ref 0.0977
_reflns_Friedel_coverage 0.000
_reflns_number_gt 1799
_reflns_number_total 2020
_reflns_threshold_expression 'I > 2\s(I)'
_cod_data_source_file ja8b01543_si_003.cif
_cod_data_source_block monoc_merge_a
_cod_database_code 4132094
_shelx_shelxl_version_number 2014/7
_shelx_space_group_comment
;
The symmetry employed for this shelxl refinement is uniquely defined
by the following loop, which should always be used as a source of
symmetry information in preference to the above space-group names.
They are only intended as comments.
;
_shelx_estimated_absorpt_t_max 0.871
_shelx_estimated_absorpt_t_min 0.330
_olex2_refinement_description
;
1. Twinned data refinement
 Scales: 0.8259(18) 0.1741(18)
2. Fixed Uiso
 At 1.2 times of:
  All C(H,H) groups, All N(H,H,H) groups
 At 1.5 times of:
  All C(H,H,H) groups
3. Restrained distances
 N1-C1
 1.48 with sigma of 0.02
 C1-C2
 1.54 with sigma of 0.02
 C2-C3
 1.54 with sigma of 0.02
 C3-C4
 1.54 with sigma of 0.02
 C1-C3
 2.515 with sigma of 0.02
 C2-C4
 2.515 with sigma of 0.02
 N2-C5
 1.48 with sigma of 0.02
 C5-C6
 1.54 with sigma of 0.02
 C6-C7
 1.54 with sigma of 0.02
 C7-C8
 1.54 with sigma of 0.02
 N2-C6
 2.515 with sigma of 0.02
 C5-C7
 2.515 with sigma of 0.02
 C6-C8
 2.515 with sigma of 0.02
 N1-C2
 2.515 with sigma of 0.02
 C5-C6 \\sim C6-C7 \\sim C7-C8
 with sigma of 0.02
 C1-C2 \\sim C2-C3 \\sim C3-C4
 with sigma of 0.02
4. Rigid bond restraints
 N2, C5, C6, C7, C8
 with sigma for 1-2 distances of 0.01 and sigma for 1-3 distances of 0.01
 N1, C1, C2, C3, C4
 with sigma for 1-2 distances of 0.01 and sigma for 1-3 distances of 0.01
5. Uiso/Uaniso restraints and constraints
N2 \\sim C5 \\sim C6 \\sim C7 \\sim C8: within 2A with sigma of 0.04 and sigma
for terminal atoms of 0.08
N1 \\sim C1 \\sim C2 \\sim C3 \\sim C4: within 2A with sigma of 0.04 and sigma
for terminal atoms of 0.08
6. Others
 Fixed Sof: N2(0.5) H2A(0.5) H2B(0.5) H2C(0.5) C5(0.5) H5A(0.5) H5B(0.5)
 C3(0.5) H3A(0.5) H3B(0.5) C8(0.5) H8A(0.5) H8B(0.5) H8C(0.5) C6(0.5) H6A(0.5)
 H6B(0.5) C7(0.5) H7A(0.5) H7B(0.5) N1(0.5) H1A(0.5) H1B(0.5) H1C(0.5) C1(0.5)
 H1D(0.5) H1E(0.5) C2(0.5) H2D(0.5) H2E(0.5) C4(0.5) H4A(0.5) H4B(0.5) H4C(0.5)
7.a Secondary CH2 refined with riding coordinates:
 C5(H5A,H5B), C3(H3A,H3B), C6(H6A,H6B), C7(H7A,H7B), C1(H1D,H1E), C2(H2D,H2E)
7.b Idealised Me refined as rotating group:
 N2(H2A,H2B,H2C), C8(H8A,H8B,H8C), N1(H1A,H1B,H1C), C4(H4A,H4B,H4C)
;
_olex2_submission_special_instructions 'No special instructions were received'

loop_
_space_group_symop_operation_xyz
'x, y, z'
'-x, y, -z'
'x+1/2, y+1/2, z'
'-x+1/2, y+1/2, -z'
'-x, -y, -z'
'x, -y, z'
'-x+1/2, -y+1/2, -z'
'x+1/2, -y+1/2, z'

loop_
_atom_site_label
_atom_site_type_symbol
_atom_site_fract_x
_atom_site_fract_y
_atom_site_fract_z
_atom_site_U_iso_or_equiv
_atom_site_adp_type
_atom_site_occupancy
_atom_site_site_symmetry_order
_atom_site_calc_flag
_atom_site_refinement_flags_posn
_atom_site_refinement_flags_adp
_atom_site_refinement_flags_occupancy
_atom_site_disorder_assembly
_atom_site_disorder_group
Bi1 Bi 0.5000 1.0000 0.5000 0.0677(2) Uani 1 4 d S T P . .
Ag1 Ag 0.5000 0.5000 0.0000 0.0742(3) Uani 1 4 d S T P . .
Br1 Br 0.51231(5) 0.75501(11) 0.26410(12) 0.1123(4) Uani 1 1 d . . . . .
Br3 Br 0.39651(6) 1.0000 0.43818(19) 0.1141(5) Uani 1 2 d S T P . .
Br2 Br 0.40411(6) 0.5000 0.04088(17) 0.1106(5) Uani 1 2 d S T P . .
N2 N 0.4198(5) 0.537(4) 0.433(2) 0.117(10) Uani 0.5 1 d D U . A -1
H2A H 0.4108 0.4825 0.3466 0.140 Uiso 0.5 1 calc GR . . A -1
H2B H 0.4448 0.4850 0.4802 0.140 Uiso 0.5 1 calc GR . . A -1
H2C H 0.4293 0.6383 0.4070 0.140 Uiso 0.5 1 calc GR . . A -1
C5 C 0.3791(8) 0.546(3) 0.540(4) 0.206(14) Uani 0.5 1 d D U . A -1
H5A H 0.3678 0.6592 0.5431 0.248 Uiso 0.5 1 calc R . . A -1
H5B H 0.3910 0.5188 0.6453 0.248 Uiso 0.5 1 calc R . . A -1
C3 C 0.2918(8) 1.050(5) -0.122(5) 0.273(17) Uani 0.5 1 d D U . B -1
H3A H 0.2978 1.0824 -0.2309 0.328 Uiso 0.5 1 calc R . . B -1
H3B H 0.2892 1.1490 -0.0576 0.328 Uiso 0.5 1 calc R . . B -1
C8 C 0.2462(8) 0.430(7) 0.576(5) 0.31(3) Uani 0.5 1 d D U . A -1
H8A H 0.2467 0.4460 0.4631 0.469 Uiso 0.5 1 calc GR . . A -1
H8B H 0.2275 0.5171 0.6246 0.469 Uiso 0.5 1 calc GR . . A -1
H8C H 0.2312 0.3264 0.6001 0.469 Uiso 0.5 1 calc GR . . A -1
C6 C 0.3354(7) 0.439(3) 0.505(4) 0.239(14) Uani 0.5 1 d D U . A -1
H6A H 0.3469 0.3283 0.4833 0.287 Uiso 0.5 1 calc R . . A -1
H6B H 0.3190 0.4794 0.4104 0.287 Uiso 0.5 1 calc R . . A -1
C7 C 0.2983(8) 0.433(5) 0.639(3) 0.276(18) Uani 0.5 1 d D U . A -1
H7A H 0.3040 0.3349 0.7024 0.331 Uiso 0.5 1 calc R . . A -1
H7B H 0.3027 0.5278 0.7070 0.331 Uiso 0.5 1 calc R . . A -1
N1 N 0.4212(5) 0.9435(18) 0.0326(18) 0.111(6) Uani 0.5 1 d D U . B -1
H1A H 0.4320 0.8691 -0.0367 0.133 Uiso 0.5 1 calc GR . . B -1
H1B H 0.4101 0.8927 0.1190 0.133 Uiso 0.5 1 calc GR . . B -1
H1C H 0.4459 1.0103 0.0590 0.133 Uiso 0.5 1 calc GR . . B -1
C1 C 0.3813(7) 1.039(3) -0.039(4) 0.184(12) Uani 0.5 1 d D U . B -1
H1D H 0.3921 1.0795 -0.1412 0.221 Uiso 0.5 1 calc R . . B -1
H1E H 0.3744 1.1333 0.0280 0.221 Uiso 0.5 1 calc R . . B -1
C2 C 0.3341(7) 0.940(4) -0.060(5) 0.227(14) Uani 0.5 1 d D U . B -1
H2D H 0.3246 0.8915 0.0403 0.272 Uiso 0.5 1 calc R . . B -1
H2E H 0.3399 0.8516 -0.1352 0.272 Uiso 0.5 1 calc R . . B -1
C4 C 0.2441(8) 0.947(7) -0.110(6) 0.32(3) Uani 0.5 1 d D U . B -1
H4A H 0.2393 0.8869 -0.2064 0.485 Uiso 0.5 1 calc GR . . B -1
H4B H 0.2163 1.0189 -0.0927 0.485 Uiso 0.5 1 calc GR . . B -1
H4C H 0.2468 0.8718 -0.0226 0.485 Uiso 0.5 1 calc GR . . B -1

loop_
_atom_site_aniso_label
_atom_site_aniso_U_11
_atom_site_aniso_U_22
_atom_site_aniso_U_33
_atom_site_aniso_U_23
_atom_site_aniso_U_13
_atom_site_aniso_U_12
Bi1 0.1113(4) 0.0474(2) 0.0443(2) 0.000 -0.0027(3) 0.000
Ag1 0.1001(7) 0.0652(5) 0.0575(5) 0.000 0.0092(5) 0.000
Br1 0.1575(9) 0.0883(6) 0.0911(6) -0.0479(5) 0.0170(6) -0.0097(6)
Br3 0.1022(10) 0.1506(14) 0.0895(9) 0.000 -0.0004(8) 0.000
Br2 0.1011(10) 0.1474(13) 0.0831(9) 0.000 0.0011(7) 0.000
N2 0.111(8) 0.13(3) 0.111(9) -0.030(13) 0.005(6) 0.000(10)
C5 0.173(17) 0.14(3) 0.31(3) 0.06(2) 0.120(18) 0.028(13)
C3 0.185(17) 0.32(4) 0.31(3) 0.05(3) -0.10(2) 0.06(2)
C8 0.186(16) 0.31(6) 0.44(6) 0.06(5) 0.16(3) 0.00(3)
C6 0.156(15) 0.18(3) 0.38(3) 0.08(3) 0.11(2) 0.019(14)
C7 0.207(19) 0.23(3) 0.39(4) 0.03(3) 0.14(2) -0.04(2)
N1 0.110(9) 0.130(15) 0.094(9) -0.020(8) -0.022(7) 0.004(7)
C1 0.155(14) 0.14(3) 0.26(3) 0.08(2) -0.027(18) 0.015(12)
C2 0.141(13) 0.25(3) 0.29(3) 0.05(3) -0.083(19) 0.008(15)
C4 0.152(15) 0.46(7) 0.35(5) -0.04(6) -0.09(3) 0.03(3)

loop_
_atom_type_symbol
_atom_type_description
_atom_type_scat_dispersion_real
_atom_type_scat_dispersion_imag
_atom_type_scat_source
C C 0.0070 0.0030 'Calculated using XDISP in WinGX (Farrugia, 1999)'
H H 0.0000 0.0000 'Calculated using XDISP in WinGX (Farrugia, 1999)'
Ag Ag -0.2890 2.0030 'Calculated using XDISP in WinGX (Farrugia, 1999)'
Bi Bi -7.4280 4.4440 'Calculated using XDISP in WinGX (Farrugia, 1999)'
Br Br -2.2070 0.5810 'Calculated using XDISP in WinGX (Farrugia, 1999)'
N N 0.0130 0.0070 'Calculated using XDISP in WinGX (Farrugia, 1999)'

loop_
_geom_angle_atom_site_label_1
_geom_angle_atom_site_label_2
_geom_angle_atom_site_label_3
_geom_angle
_geom_angle_site_symmetry_1
_geom_angle_site_symmetry_3
Br1 Bi1 Br1 180.0 . 5_676
Br1 Bi1 Br1 89.31(5) . 6_575
Br1 Bi1 Br1 90.69(5) 5_676 6_575
Br1 Bi1 Br1 90.69(5) . 2_656
Br1 Bi1 Br1 89.31(5) 5_676 2_656
Br1 Bi1 Br1 180.0 6_575 2_656
Br1 Bi1 Br3 89.31(3) . .
Br1 Bi1 Br3 90.69(3) . 5_676
Br1 Bi1 Br3 90.68(3) 6_575 5_676
Br1 Bi1 Br3 89.32(3) 6_575 .
Br1 Bi1 Br3 90.68(3) 5_676 .
Br1 Bi1 Br3 89.32(3) 5_676 5_676
Br1 Bi1 Br3 89.32(3) 2_656 5_676
Br1 Bi1 Br3 90.68(3) 2_656 .
Br3 Bi1 Br3 180.0 . 5_676
Br1 Ag1 Br1 85.32(4) . 6_565
Br1 Ag1 Br1 180.00(3) 2_655 6_565
Br1 Ag1 Br1 85.32(4) 5_665 2_655
Br1 Ag1 Br1 180.0 . 5_665
Br1 Ag1 Br1 94.68(4) 5_665 6_565
Br1 Ag1 Br1 94.68(4) . 2_655
Br2 Ag1 Br1 90.64(3) 5_665 2_655
Br2 Ag1 Br1 89.36(3) . 5_665
Br2 Ag1 Br1 89.37(3) 5_665 .
Br2 Ag1 Br1 90.63(3) . .
Br2 Ag1 Br1 89.36(3) 5_665 6_565
Br2 Ag1 Br1 90.64(3) . 6_565
Br2 Ag1 Br1 90.64(3) 5_665 5_665
Br2 Ag1 Br1 89.36(3) . 2_655
Br2 Ag1 Br2 180.0 5_665 .
Bi1 Br1 Ag1 166.84(5) . .
H2A N2 H2B 109.5 . .
H2A N2 H2C 109.5 . .
H2B N2 H2C 109.5 . .
C5 N2 H2A 109.5 . .
C5 N2 H2B 109.5 . .
C5 N2 H2C 109.5 . .
N2 C5 H5A 108.0 . .
N2 C5 H5B 108.0 . .
N2 C5 C6 117.3(18) . .
H5A C5 H5B 107.2 . .
C6 C5 H5A 108.0 . .
C6 C5 H5B 108.0 . .
H3A C3 H3B 108.7 . .
C2 C3 H3A 110.5 . .
C2 C3 H3B 110.5 . .
C2 C3 C4 106.3(16) . .
C4 C3 H3A 110.5 . .
C4 C3 H3B 110.5 . .
H8A C8 H8B 109.5 . .
H8A C8 H8C 109.5 . .
H8B C8 H8C 109.5 . .
C7 C8 H8A 109.5 . .
C7 C8 H8B 109.5 . .
C7 C8 H8C 109.5 . .
C5 C6 H6A 108.9 . .
C5 C6 H6B 108.9 . .
C5 C6 C7 113.4(18) . .
H6A C6 H6B 107.7 . .
C7 C6 H6A 108.9 . .
C7 C6 H6B 108.9 . .
C8 C7 C6 111.0(17) . .
C8 C7 H7A 109.4 . .
C8 C7 H7B 109.4 . .
C6 C7 H7A 109.4 . .
C6 C7 H7B 109.4 . .
H7A C7 H7B 108.0 . .
H1A N1 H1B 109.5 . .
H1A N1 H1C 109.5 . .
H1B N1 H1C 109.5 . .
C1 N1 H1A 109.5 . .
C1 N1 H1B 109.5 . .
C1 N1 H1C 109.5 . .
N1 C1 H1D 109.0 . .
N1 C1 H1E 109.0 . .
N1 C1 C2 112.9(15) . .
H1D C1 H1E 107.8 . .
C2 C1 H1D 109.0 . .
C2 C1 H1E 109.0 . .
C3 C2 H2D 109.5 . .
C3 C2 H2E 109.5 . .
C1 C2 C3 110.7(16) . .
C1 C2 H2D 109.5 . .
C1 C2 H2E 109.5 . .
H2D C2 H2E 108.1 . .
C3 C4 H4A 109.5 . .
C3 C4 H4B 109.5 . .
C3 C4 H4C 109.5 . .
H4A C4 H4B 109.5 . .
H4A C4 H4C 109.5 . .
H4B C4 H4C 109.5 . .

loop_
_geom_bond_atom_site_label_1
_geom_bond_atom_site_label_2
_geom_bond_distance
_geom_bond_site_symmetry_2
Bi1 Br1 2.8350(8) .
Bi1 Br1 2.8350(8) 2_656
Bi1 Br1 2.8350(8) 5_676
Bi1 Br1 2.8350(8) 6_575
Bi1 Br3 2.8463(16) 5_676
Bi1 Br3 2.8462(16) .
Ag1 Br1 3.0604(8) .
Ag1 Br1 3.0604(8) 6_565
Ag1 Br1 3.0604(8) 2_655
Ag1 Br1 3.0604(8) 5_665
Ag1 Br2 2.6166(16) 5_665
Ag1 Br2 2.6167(16) .
N2 H2A 0.8900 .
N2 H2B 0.8900 .
N2 H2C 0.8900 .
N2 C5 1.424(16) .
C5 H5A 0.9700 .
C5 H5B 0.9700 .
C5 C6 1.496(14) .
C3 H3A 0.9700 .
C3 H3B 0.9700 .
C3 C2 1.543(14) .
C3 C4 1.544(15) .
C8 H8A 0.9600 .
C8 H8B 0.9600 .
C8 H8C 0.9600 .
C8 C7 1.505(15) .
C6 H6A 0.9700 .
C6 H6B 0.9700 .
C6 C7 1.512(14) .
C7 H7A 0.9700 .
C7 H7B 0.9700 .
N1 H1A 0.8900 .
N1 H1B 0.8900 .
N1 H1C 0.8900 .
N1 C1 1.458(15) .
C1 H1D 0.9700 .
C1 H1E 0.9700 .
C1 C2 1.520(14) .
C2 H2D 0.9700 .
C2 H2E 0.9700 .
C4 H4A 0.9600 .
C4 H4B 0.9600 .
C4 H4C 0.9600 .

loop_
_geom_torsion_atom_site_label_1
_geom_torsion_atom_site_label_2
_geom_torsion_atom_site_label_3
_geom_torsion_atom_site_label_4
_geom_torsion
N2 C5 C6 C7 169(3)
C5 C6 C7 C8 142(3)
N1 C1 C2 C3 175(3)
C4 C3 C2 C1 -170(4)

loop_
_twin_individual_id
_twin_individual_mass_fraction_refined
1 0.8259(18)
2 0.1741(18)
